data_7720147
loop_
_publ_author_name
'Mandal, Chhotan'
'Kundu, Abhishek'
'Panda, Sourav'
'Mukherjee, Debabrata'

_publ_section_title
;
 The behavior of potassium follows that of calcium in heterobimetallic
 'K-H-Al' hydrides on a picolyl-derived chemically non-innocent triaza
 ligand.
;
_journal_issue 9
_journal_name_full 'Dalton transactions (Cambridge, England : 2003)'
_journal_page_first 3934
_journal_page_last 3942
_journal_paper_doi 10.1039/d6dt00079g
_journal_volume 55
_journal_year 2026
_chemical_formula_moiety 'C108 H192 Al4 K4 N16 Si8, 2(C6 H14), 1.6[C6H14]'
_chemical_formula_sum 'C120 H220 Al4 K4 N16 Si8'
_chemical_formula_weight 2376.15
_space_group_crystal_system tetragonal
_space_group_IT_number 82
_space_group_name_Hall 'I -4'
_space_group_name_H-M_alt 'I -4'
_atom_sites_solution_hydrogens mixed
_atom_sites_solution_primary iterative
_audit_creation_date 2025-08-18
_audit_creation_method
;
Olex2 1.5
(compiled 2024.02.16 svn.r378c4104 for OlexSys, GUI svn.r6928)
;
_audit_update_record
;
2025-08-21 deposited with the CCDC.	2026-02-03 downloaded from the CCDC.
;
_cell_angle_alpha 90
_cell_angle_beta 90
_cell_angle_gamma 90
_cell_formula_units_Z 2
_cell_length_a 19.0760(10)
_cell_length_b 19.0760(10)
_cell_length_c 20.9168(13)
_cell_measurement_reflns_used 6597
_cell_measurement_temperature 100(2)
_cell_measurement_theta_max 25.029
_cell_measurement_theta_min 2.578
_cell_volume 7611.5(7)
_computing_molecular_graphics 'Olex2 1.5 (Dolomanov et al., 2009)'
_computing_publication_material 'Olex2 1.5 (Dolomanov et al., 2009)'
_computing_structure_refinement 'SHELXL 2019/3 (Sheldrick, 2015)'
_computing_structure_solution 'olex2.solve 1.5 (Bourhis et al., 2015)'
_diffrn_ambient_temperature 100.00
_diffrn_measured_fraction_theta_full 0.981
_diffrn_measured_fraction_theta_max 0.981
_diffrn_measurement_device_type 'Bruker SMART CCD 6000 area detector'
_diffrn_measurement_method '\w scans'
_diffrn_radiation_type MoK\a
_diffrn_radiation_wavelength 0.71073
_diffrn_reflns_av_R_equivalents 0.1757
_diffrn_reflns_av_unetI/netI 0.0810
_diffrn_reflns_Laue_measured_fraction_full 0.981
_diffrn_reflns_Laue_measured_fraction_max 0.981
_diffrn_reflns_limit_h_max 22
_diffrn_reflns_limit_h_min -22
_diffrn_reflns_limit_k_max 22
_diffrn_reflns_limit_k_min -22
_diffrn_reflns_limit_l_max 24
_diffrn_reflns_limit_l_min -24
_diffrn_reflns_number 77619
_diffrn_reflns_point_group_measured_fraction_full 0.980
_diffrn_reflns_point_group_measured_fraction_max 0.980
_diffrn_reflns_theta_full 25.029
_diffrn_reflns_theta_max 25.029
_diffrn_reflns_theta_min 2.578
_exptl_absorpt_coefficient_mu 0.248
_exptl_absorpt_correction_T_max 1.000
_exptl_absorpt_correction_T_min 0.616
_exptl_absorpt_correction_type multi-scan
_exptl_crystal_colour 'clear bluish blue'
_exptl_crystal_colour_lustre clear
_exptl_crystal_colour_modifier bluish
_exptl_crystal_colour_primary blue
_exptl_crystal_density_diffrn 1.037
_exptl_crystal_description block
_exptl_crystal_F_000 2584
_exptl_crystal_preparation 'solvent diffusion'
_exptl_crystal_size_max 0.0128
_exptl_crystal_size_mid 0.0125
_exptl_crystal_size_min 0.001
_refine_diff_density_max 0.272
_refine_diff_density_min -0.268
_refine_diff_density_rms 0.055
_refine_ls_abs_structure_details
;
 Flack x determined using 1988 quotients [(I+)-(I-)]/[(I+)+(I-)]
 (Parsons, Flack and Wagner, Acta Cryst. B69 (2013) 249-259).
;
_refine_ls_abs_structure_Flack 0.02(3)
_refine_ls_extinction_method none
_refine_ls_goodness_of_fit_ref 0.991
_refine_ls_hydrogen_treatment mixed
_refine_ls_matrix_type full
_refine_ls_number_parameters 347
_refine_ls_number_reflns 6597
_refine_ls_number_restraints 1
_refine_ls_restrained_S_all 0.992
_refine_ls_R_factor_all 0.0829
_refine_ls_R_factor_gt 0.0522
_refine_ls_shift/su_max 0.000
_refine_ls_shift/su_mean 0.000
_refine_ls_structure_factor_coef Fsqd
_refine_ls_weighting_details 'w=1/[\s^2^(Fo^2^)+(0.0800P)^2^] where P=(Fo^2^+2Fc^2^)/3'
_refine_ls_weighting_scheme calc
_refine_ls_wR_factor_gt 0.1239
_refine_ls_wR_factor_ref 0.1408
_reflns_Friedel_coverage 0.936
_reflns_Friedel_fraction_full 0.979
_reflns_Friedel_fraction_max 0.979
_reflns_number_gt 4895
_reflns_number_total 6597
_reflns_threshold_expression 'I > 2\s(I)'
_cod_data_source_file d6dt00079g2.cif
_cod_data_source_block cm15
_cod_depositor_comments 'Adding full bibliography for 7720145--7720151.cif.'
_cod_original_cell_volume 7611.5(9)
_cod_database_code 7720147
_shelx_shelxl_version_number 2019/3
_shelx_space_group_comment
;
The symmetry employed for this shelxl refinement is uniquely defined
by the following loop, which should always be used as a source of
symmetry information in preference to the above space-group names.
They are only intended as comments.
;
_shelx_estimated_absorpt_t_max 1.000
_shelx_estimated_absorpt_t_min 0.997
_olex2_refinement_description
;
1. Fixed Uiso
 At 1.2 times of:
  All C(H) groups, All C(H,H) groups
 At 1.5 times of:
  All C(H,H,H) groups
2. Restrained distances
 C30-C29 \\sim C29-C28
 with sigma of 0.02
3. Uiso/Uaniso restraints and constraints
Uanis(C30) = Uanis(C29) = Uanis(C28)
4.a Secondary CH2 refined with riding coordinates:
 C16(H16A,H16B), C17(H17A,H17B), C18(H18A,H18B), C20(H20A,H20B), C30(H30A,
 H30B), C29(H29A,H29B)
4.b Aromatic/amide H refined with riding coordinates:
 C12(H12), C2(H2), C9(H9), C3(H3), C15(H15), C4(H4)
4.c Idealised Me refined as rotating group:
 C23(H23A,H23B,H23C), C11(H11A,H11B,H11C), C8(H8C,H8A,H8B), C22(H22A,H22B,
 H22C), C14(H14A,H14B,H14C), C25(H25A,H25B,H25C), C26(H26A,H26B,H26C), C19(H19A,
 H19B,H19C), C24(H24A,H24B,H24C), C27(H27A,H27B,H27C), C21(H21A,H21B,H21C),
 C28(H28A,H28B,H28C)
;
_smtbx_masks_special_details
;
A solvent mask was calculated and 184 electrons were 
found in a volume of 916\%A^3^ in 3 voids per unit cell. 
This is consistent with the presence of 
0.4[C6H14] per formula unit 
which account for 160 electrons 
per unit cell.
;
_olex2_submission_special_instructions 'No special instructions were received'

loop_
_space_group_symop_operation_xyz
'x, y, z'
'-x, -y, z'
'y, -x, -z'
'-y, x, -z'
'x+1/2, y+1/2, z+1/2'
'-x+1/2, -y+1/2, z+1/2'
'y+1/2, -x+1/2, -z+1/2'
'-y+1/2, x+1/2, -z+1/2'

loop_
_atom_site_label
_atom_site_type_symbol
_atom_site_fract_x
_atom_site_fract_y
_atom_site_fract_z
_atom_site_U_iso_or_equiv
_atom_site_adp_type
_atom_site_occupancy
_atom_site_site_symmetry_order
_atom_site_calc_flag
_atom_site_refinement_flags_posn
_atom_site_refinement_flags_adp
_atom_site_refinement_flags_occupancy
_atom_site_disorder_assembly
_atom_site_disorder_group
K001 K 0.50017(6) 0.71398(7) 0.44422(7) 0.0374(3) Uani 1 1 d . . . . .
Si02 Si 0.81798(8) 0.73545(8) 0.51198(9) 0.0373(4) Uani 1 1 d . . . . .
Si03 Si 0.76167(9) 0.87874(8) 0.47749(9) 0.0412(4) Uani 1 1 d . . . . .
Al Al 0.65969(8) 0.75742(8) 0.49093(9) 0.0327(4) Uani 1 1 d . . . . .
N005 N 0.6502(2) 0.6821(2) 0.4347(3) 0.0345(11) Uani 1 1 d . . . . .
N006 N 0.6141(2) 0.6993(2) 0.5523(2) 0.0317(11) Uani 1 1 d . . . . .
N007 N 0.7490(2) 0.7924(2) 0.5012(3) 0.0366(12) Uani 1 1 d . . . . .
N008 N 0.5571(3) 0.7076(3) 0.3212(3) 0.0499(14) Uani 1 1 d . . . . .
C7 C 0.5503(3) 0.8377(3) 0.6187(3) 0.0390(14) Uani 1 1 d . . . . .
C6 C 0.6004(3) 0.7879(3) 0.6359(3) 0.0328(13) Uani 1 1 d . . . . .
C12 C 0.6635(3) 0.8766(3) 0.6938(3) 0.0404(15) Uani 1 1 d . . . . .
H12 H 0.701920 0.889777 0.720081 0.049 Uiso 1 1 calc R U . . .
C2 C 0.5620(3) 0.6641(3) 0.6521(3) 0.0394(14) Uani 1 1 d . . . . .
H2 H 0.547921 0.675794 0.694376 0.047 Uiso 1 1 calc R U . . .
C9 C 0.5593(3) 0.9069(3) 0.6387(3) 0.0404(14) Uani 1 1 d . . . . .
H9 H 0.525644 0.941116 0.626589 0.048 Uiso 1 1 calc R U . . .
C10 C 0.6158(3) 0.9266(3) 0.6755(3) 0.0408(15) Uani 1 1 d . . . . .
C3 C 0.5515(3) 0.5934(3) 0.6277(3) 0.0400(15) Uani 1 1 d . . . . .
H3 H 0.530388 0.558613 0.653839 0.048 Uiso 1 1 calc R U . . .
C1 C 0.5921(3) 0.7132(3) 0.6138(3) 0.0332(13) Uani 1 1 d . . . . .
C16 C 0.6739(3) 0.6762(4) 0.3693(3) 0.0417(15) Uani 1 1 d . . . . .
H16A H 0.709531 0.638526 0.367129 0.050 Uiso 1 1 calc R U . . .
H16B H 0.697251 0.720576 0.357276 0.050 Uiso 1 1 calc R U . . .
C13 C 0.6568(3) 0.8068(3) 0.6746(3) 0.0376(14) Uani 1 1 d . . . . .
C15 C 0.6233(3) 0.6217(3) 0.4657(3) 0.0369(14) Uani 1 1 d . . . . .
H15 H 0.619827 0.577725 0.444512 0.044 Uiso 1 1 calc R U . . .
C17 C 0.6172(4) 0.6606(4) 0.3200(3) 0.0508(17) Uani 1 1 d . . . . .
H17A H 0.638610 0.662571 0.276939 0.061 Uiso 1 1 calc R U . . .
H17B H 0.600345 0.612061 0.326807 0.061 Uiso 1 1 calc R U . . .
C23 C 0.8655(3) 0.7181(4) 0.4356(4) 0.0488(17) Uani 1 1 d . . . . .
H23A H 0.832488 0.699961 0.403713 0.073 Uiso 1 1 calc R U . . .
H23B H 0.902553 0.683531 0.443034 0.073 Uiso 1 1 calc R U . . .
H23C H 0.886310 0.761822 0.419881 0.073 Uiso 1 1 calc R U . . .
C5 C 0.6029(3) 0.6303(3) 0.5267(3) 0.0334(13) Uani 1 1 d . . . . .
C4 C 0.5719(3) 0.5779(3) 0.5681(3) 0.0365(14) Uani 1 1 d . . . . .
H4 H 0.565929 0.531487 0.552643 0.044 Uiso 1 1 calc R U . . .
C18 C 0.5749(4) 0.7820(4) 0.3142(4) 0.059(2) Uani 1 1 d . . . . .
H18A H 0.607502 0.794677 0.349218 0.070 Uiso 1 1 calc R U . . .
H18B H 0.531586 0.809675 0.320445 0.070 Uiso 1 1 calc R U . . .
C11 C 0.6259(4) 1.0033(3) 0.6953(4) 0.0502(17) Uani 1 1 d . . . . .
H11A H 0.648501 1.029112 0.660364 0.075 Uiso 1 1 calc R U . . .
H11B H 0.655449 1.005537 0.733516 0.075 Uiso 1 1 calc R U . . .
H11C H 0.580148 1.024418 0.704515 0.075 Uiso 1 1 calc R U . . .
C8 C 0.4867(3) 0.8193(3) 0.5787(3) 0.0432(16) Uani 1 1 d . . . . .
H8C H 0.496789 0.828425 0.533546 0.065 Uiso 1 1 calc R U . . .
H8A H 0.446739 0.848017 0.592291 0.065 Uiso 1 1 calc R U . . .
H8B H 0.475287 0.769601 0.584450 0.065 Uiso 1 1 calc R U . . .
C22 C 0.7853(3) 0.6485(3) 0.5404(3) 0.0406(15) Uani 1 1 d . . . . .
H22A H 0.760005 0.654633 0.580807 0.061 Uiso 1 1 calc R U . . .
H22B H 0.825143 0.616885 0.547051 0.061 Uiso 1 1 calc R U . . .
H22C H 0.753719 0.628482 0.508336 0.061 Uiso 1 1 calc R U . . .
C14 C 0.7117(4) 0.7544(4) 0.6953(4) 0.0507(18) Uani 1 1 d . . . . .
H14A H 0.693433 0.726293 0.730804 0.076 Uiso 1 1 calc R U . . .
H14B H 0.753960 0.779275 0.709081 0.076 Uiso 1 1 calc R U . . .
H14C H 0.723165 0.723501 0.659306 0.076 Uiso 1 1 calc R U . . .
C25 C 0.7428(5) 0.8899(4) 0.3912(4) 0.061(2) Uani 1 1 d . . . . .
H25A H 0.772571 0.858199 0.366277 0.091 Uiso 1 1 calc R U . . .
H25B H 0.752349 0.938487 0.378612 0.091 Uiso 1 1 calc R U . . .
H25C H 0.693380 0.879005 0.382943 0.091 Uiso 1 1 calc R U . . .
C26 C 0.7060(4) 0.9392(3) 0.5228(4) 0.0550(19) Uani 1 1 d . . . . .
H26A H 0.656626 0.928548 0.514317 0.083 Uiso 1 1 calc R U . . .
H26B H 0.716114 0.987483 0.509674 0.083 Uiso 1 1 calc R U . . .
H26C H 0.715542 0.933928 0.568563 0.083 Uiso 1 1 calc R U . . .
C19 C 0.6081(5) 0.8046(5) 0.2512(4) 0.075(2) Uani 1 1 d . . . . .
H19A H 0.650001 0.776270 0.243029 0.113 Uiso 1 1 calc R U . . .
H19B H 0.621293 0.854212 0.253772 0.113 Uiso 1 1 calc R U . . .
H19C H 0.574409 0.797986 0.216407 0.113 Uiso 1 1 calc R U . . .
C24 C 0.8829(3) 0.7647(4) 0.5741(4) 0.0501(18) Uani 1 1 d . . . . .
H24A H 0.912062 0.802382 0.556606 0.075 Uiso 1 1 calc R U . . .
H24B H 0.912755 0.725055 0.586272 0.075 Uiso 1 1 calc R U . . .
H24C H 0.857758 0.781865 0.611841 0.075 Uiso 1 1 calc R U . . .
C20 C 0.5061(4) 0.6836(5) 0.2726(4) 0.067(2) Uani 1 1 d . . . . .
H20A H 0.498215 0.632641 0.278104 0.080 Uiso 1 1 calc R U . . .
H20B H 0.526415 0.690956 0.229576 0.080 Uiso 1 1 calc R U . . .
C27 C 0.8545(4) 0.9096(4) 0.4886(5) 0.061(2) Uani 1 1 d . . . . .
H27A H 0.867317 0.906223 0.533868 0.091 Uiso 1 1 calc R U . . .
H27B H 0.858502 0.958433 0.474523 0.091 Uiso 1 1 calc R U . . .
H27C H 0.886128 0.880201 0.463184 0.091 Uiso 1 1 calc R U . . .
C21 C 0.4370(4) 0.7207(8) 0.2763(4) 0.103(4) Uani 1 1 d . . . . .
H21A H 0.404948 0.701016 0.244330 0.154 Uiso 1 1 calc R U . . .
H21B H 0.443855 0.770731 0.267830 0.154 Uiso 1 1 calc R U . . .
H21C H 0.416952 0.714513 0.319045 0.154 Uiso 1 1 calc R U . . .
C28 C 0.8382(8) 0.9828(10) 0.6707(8) 0.155(4) Uani 1 1 d D . . . .
H28A H 0.805336 1.007395 0.642567 0.233 Uiso 1 1 calc R U . . .
H28B H 0.819267 0.981725 0.714291 0.233 Uiso 1 1 calc R U . . .
H28C H 0.844856 0.934736 0.655362 0.233 Uiso 1 1 calc R U . . .
C30 C 0.9669(7) 0.9891(11) 0.6627(9) 0.155(4) Uani 1 1 d D . . . .
H30A H 0.967065 0.950946 0.694818 0.186 Uiso 1 1 calc R U . . .
H30B H 0.962381 0.965202 0.620921 0.186 Uiso 1 1 calc R U . . .
C29 C 0.9037(7) 1.0184(10) 0.6708(8) 0.155(4) Uani 1 1 d D . . . .
H29A H 0.899859 1.054967 0.637345 0.186 Uiso 1 1 calc R U . . .
H29B H 0.906013 1.043592 0.712108 0.186 Uiso 1 1 calc R U . . .
H H 0.614(3) 0.816(3) 0.477(3) 0.041(16) Uiso 1 1 d . . . . .

loop_
_atom_site_aniso_label
_atom_site_aniso_U_11
_atom_site_aniso_U_22
_atom_site_aniso_U_33
_atom_site_aniso_U_23
_atom_site_aniso_U_13
_atom_site_aniso_U_12
K001 0.0265(6) 0.0348(7) 0.0509(8) 0.0030(6) -0.0001(6) 0.0000(6)
Si02 0.0248(7) 0.0309(8) 0.0561(10) -0.0043(8) 0.0000(7) -0.0011(6)
Si03 0.0393(9) 0.0247(8) 0.0594(12) -0.0012(8) 0.0084(8) -0.0051(7)
Al 0.0264(8) 0.0240(8) 0.0477(10) -0.0020(8) 0.0017(8) 0.0002(6)
N005 0.026(2) 0.031(3) 0.046(3) -0.002(2) 0.003(2) -0.003(2)
N006 0.029(2) 0.021(2) 0.046(3) -0.002(2) 0.003(2) -0.0005(19)
N007 0.026(2) 0.029(2) 0.055(3) -0.004(2) 0.002(2) -0.0036(19)
N008 0.033(3) 0.069(4) 0.047(3) 0.007(3) 0.000(2) -0.005(3)
C7 0.029(3) 0.038(3) 0.050(4) 0.002(3) 0.004(3) 0.001(3)
C6 0.024(3) 0.031(3) 0.044(3) 0.000(3) 0.002(3) -0.004(2)
C12 0.039(3) 0.038(3) 0.044(4) -0.006(3) 0.001(3) -0.002(3)
C2 0.037(3) 0.035(3) 0.046(4) 0.008(3) 0.005(3) -0.003(3)
C9 0.035(3) 0.036(3) 0.050(4) -0.005(3) 0.006(3) 0.005(3)
C10 0.050(4) 0.036(3) 0.037(3) -0.002(3) 0.009(3) -0.002(3)
C3 0.032(3) 0.035(3) 0.053(4) 0.009(3) 0.001(3) -0.002(3)
C1 0.027(3) 0.031(3) 0.041(4) -0.002(3) -0.004(3) 0.002(2)
C16 0.037(3) 0.041(3) 0.047(4) -0.006(3) 0.005(3) 0.005(3)
C13 0.038(3) 0.035(3) 0.039(3) 0.000(3) -0.001(3) 0.002(3)
C15 0.029(3) 0.031(3) 0.051(4) 0.001(3) -0.006(3) 0.001(2)
C17 0.053(4) 0.050(4) 0.049(4) -0.005(3) 0.003(3) -0.007(3)
C23 0.031(3) 0.046(4) 0.069(5) -0.006(4) 0.007(3) -0.001(3)
C5 0.024(3) 0.024(3) 0.052(4) 0.000(3) -0.004(3) -0.001(2)
C4 0.023(3) 0.023(3) 0.063(4) -0.001(3) -0.005(3) -0.001(2)
C18 0.046(4) 0.070(5) 0.060(5) 0.007(4) 0.004(4) 0.012(4)
C11 0.065(5) 0.034(3) 0.052(4) -0.009(3) 0.005(4) 0.002(3)
C8 0.034(3) 0.033(3) 0.062(4) -0.007(3) 0.000(3) 0.004(3)
C22 0.028(3) 0.036(3) 0.058(4) -0.005(3) -0.004(3) 0.004(3)
C14 0.046(4) 0.044(4) 0.063(5) -0.005(3) -0.018(3) 0.005(3)
C25 0.081(6) 0.040(4) 0.062(5) 0.007(4) 0.006(4) -0.010(4)
C26 0.067(5) 0.028(3) 0.070(5) 0.000(3) 0.021(4) -0.005(3)
C19 0.077(6) 0.075(6) 0.074(6) 0.017(5) 0.013(5) 0.007(5)
C24 0.038(4) 0.045(4) 0.067(5) -0.010(3) 0.002(3) -0.008(3)
C20 0.052(5) 0.100(7) 0.048(4) 0.009(4) -0.006(4) -0.019(4)
C27 0.051(4) 0.037(4) 0.094(6) -0.005(4) 0.009(4) -0.016(3)
C21 0.041(5) 0.211(13) 0.056(5) 0.014(7) -0.007(4) 0.011(6)
C28 0.107(6) 0.210(11) 0.149(7) -0.008(7) -0.012(6) 0.004(7)
C30 0.107(6) 0.210(11) 0.149(7) -0.008(7) -0.012(6) 0.004(7)
C29 0.107(6) 0.210(11) 0.149(7) -0.008(7) -0.012(6) 0.004(7)

loop_
_atom_type_symbol
_atom_type_description
_atom_type_scat_dispersion_real
_atom_type_scat_dispersion_imag
_atom_type_scat_source
C C 0.0033 0.0016 'International Tables Vol C Tables 4.2.6.8 and 6.1.1.4'
H H 0.0000 0.0000 'International Tables Vol C Tables 4.2.6.8 and 6.1.1.4'
Al Al 0.0645 0.0514 'International Tables Vol C Tables 4.2.6.8 and 6.1.1.4'
K K 0.2009 0.2494 'International Tables Vol C Tables 4.2.6.8 and 6.1.1.4'
N N 0.0061 0.0033 'International Tables Vol C Tables 4.2.6.8 and 6.1.1.4'
Si Si 0.0817 0.0704 'International Tables Vol C Tables 4.2.6.8 and 6.1.1.4'

loop_
_geom_angle_atom_site_label_1
_geom_angle_atom_site_label_2
_geom_angle_atom_site_label_3
_geom_angle
_geom_angle_site_symmetry_1
_geom_angle_site_symmetry_3
_geom_angle_publ_flag
N005 K001 C15 27.79(15) . . ?
N005 K001 C5 45.96(15) . . ?
N005 K001 H 56.3(12) . . ?
N008 K001 N005 63.24(16) . . ?
N008 K001 C15 78.82(18) . . ?
N008 K001 C5 104.32(17) . . ?
N008 K001 H 87.5(12) . . ?
C15 K001 C5 25.71(16) . . ?
C15 K001 H 77.3(12) . . ?
C5 K001 H 75.5(12) . . ?
N007 Si02 C23 111.8(3) . . ?
N007 Si02 C22 110.3(3) . . ?
N007 Si02 C24 114.0(3) . . ?
C23 Si02 C22 106.1(3) . . ?
C23 Si02 C24 108.9(3) . . ?
C22 Si02 C24 105.2(3) . . ?
N007 Si03 C25 111.1(3) . . ?
N007 Si03 C26 111.7(3) . . ?
N007 Si03 C27 113.1(3) . . ?
C25 Si03 C27 105.5(4) . . ?
C26 Si03 C25 108.6(4) . . ?
C26 Si03 C27 106.6(4) . . ?
K001 Al H 65(2) . . ?
N005 Al K001 62.04(14) . . ?
N005 Al N006 86.1(2) . . ?
N005 Al H 114(2) . . ?
N006 Al K001 68.42(15) . . ?
N006 Al H 108(2) . . ?
N007 Al K001 167.91(18) . . ?
N007 Al N005 116.2(2) . . ?
N007 Al N006 123.7(2) . . ?
N007 Al H 108(2) . . ?
Al N005 K001 83.78(16) . . ?
C16 N005 K001 112.6(4) . . ?
C16 N005 Al 128.8(4) . . ?
C15 N005 K001 77.5(3) . . ?
C15 N005 Al 111.9(4) . . ?
C15 N005 C16 118.8(5) . . ?
Al N006 K001 77.30(16) . . ?
C1 N006 K001 116.3(3) . . ?
C1 N006 Al 130.9(4) . . ?
C1 N006 C5 118.6(5) . . ?
C5 N006 K001 73.3(3) . . ?
C5 N006 Al 110.5(4) . . ?
Si02 N007 Si03 122.0(3) . . ?
Si02 N007 Al 119.6(3) . . ?
Si03 N007 Al 116.0(3) . . ?
C17 N008 K001 110.4(4) . . ?
C17 N008 C18 114.2(5) . . ?
C17 N008 C20 108.3(6) . . ?
C18 N008 K001 98.1(4) . . ?
C18 N008 C20 112.6(6) . . ?
C20 N008 K001 113.0(4) . . ?
C6 C7 C9 118.9(6) . . ?
C6 C7 C8 122.3(6) . . ?
C9 C7 C8 118.8(5) . . ?
C7 C6 C1 119.6(5) . . ?
C7 C6 C13 120.1(6) . . ?
C13 C6 C1 120.3(5) . . ?
C10 C12 H12 119.3 . . ?
C10 C12 C13 121.4(6) . . ?
C13 C12 H12 119.3 . . ?
C3 C2 H2 120.4 . . ?
C1 C2 H2 120.4 . . ?
C1 C2 C3 119.3(6) . . ?
C7 C9 H9 119.3 . . ?
C10 C9 C7 121.5(6) . . ?
C10 C9 H9 119.3 . . ?
C12 C10 C9 119.0(6) . . ?
C12 C10 C11 120.3(6) . . ?
C9 C10 C11 120.7(6) . . ?
C2 C3 H3 120.3 . . ?
C4 C3 C2 119.5(6) . . ?
C4 C3 H3 120.3 . . ?
N006 C1 C6 115.8(5) . . ?
C2 C1 N006 123.1(5) . . ?
C2 C1 C6 121.0(6) . . ?
N005 C16 H16A 108.3 . . ?
N005 C16 H16B 108.3 . . ?
N005 C16 C17 115.8(5) . . ?
H16A C16 H16B 107.4 . . ?
C17 C16 H16A 108.3 . . ?
C17 C16 H16B 108.3 . . ?
C6 C13 C12 119.0(6) . . ?
C6 C13 C14 121.9(6) . . ?
C12 C13 C14 119.1(6) . . ?
K001 C15 K001 151.3(2) . 3_566 ?
K001 C15 H15 113.4 . . ?
K001 C15 H15 72.3 3_566 . ?
N005 C15 K001 127.9(3) . 3_566 ?
N005 C15 K001 74.7(3) . . ?
N005 C15 H15 122.0 . . ?
C5 C15 K001 73.1(3) . 3_566 ?
C5 C15 K001 80.9(4) . . ?
C5 C15 N005 116.0(6) . . ?
C5 C15 H15 122.0 . . ?
N008 C17 C16 115.3(6) . . ?
N008 C17 H17A 108.5 . . ?
N008 C17 H17B 108.5 . . ?
C16 C17 H17A 108.5 . . ?
C16 C17 H17B 108.5 . . ?
H17A C17 H17B 107.5 . . ?
Si02 C23 H23A 109.5 . . ?
Si02 C23 H23B 109.5 . . ?
Si02 C23 H23C 109.5 . . ?
H23A C23 H23B 109.5 . . ?
H23A C23 H23C 109.5 . . ?
H23B C23 H23C 109.5 . . ?
K001 C5 K001 154.4(2) . 3_566 ?
N006 C5 K001 121.6(3) . 3_566 ?
N006 C5 K001 80.0(3) . . ?
N006 C5 C4 118.0(6) . . ?
C15 C5 K001 73.4(3) . . ?
C15 C5 K001 84.2(4) . 3_566 ?
C15 C5 N006 115.0(5) . . ?
C15 C5 C4 127.0(6) . . ?
C4 C5 K001 115.8(3) . . ?
C4 C5 K001 68.6(3) . 3_566 ?
K001 C4 H4 68.2 3_566 . ?
C3 C4 K001 115.9(4) . 3_566 ?
C3 C4 C5 121.5(6) . . ?
C3 C4 H4 119.2 . . ?
C5 C4 K001 85.7(3) . 3_566 ?
C5 C4 H4 119.2 . . ?
K001 C18 H18A 76.2 . . ?
K001 C18 H18B 75.1 . . ?
N008 C18 K001 56.1(3) . . ?
N008 C18 H18A 108.0 . . ?
N008 C18 H18B 108.0 . . ?
N008 C18 C19 117.2(7) . . ?
H18A C18 H18B 107.2 . . ?
C19 C18 K001 173.3(6) . . ?
C19 C18 H18A 108.0 . . ?
C19 C18 H18B 108.0 . . ?
C10 C11 H11A 109.5 . . ?
C10 C11 H11B 109.5 . . ?
C10 C11 H11C 109.5 . . ?
H11A C11 H11B 109.5 . . ?
H11A C11 H11C 109.5 . . ?
H11B C11 H11C 109.5 . . ?
K001 C8 H8C 46.0 . . ?
K001 C8 H8A 128.1 . . ?
K001 C8 H8B 63.6 . . ?
C7 C8 K001 121.5(4) . . ?
C7 C8 H8C 109.5 . . ?
C7 C8 H8A 109.5 . . ?
C7 C8 H8B 109.5 . . ?
H8C C8 H8A 109.5 . . ?
H8C C8 H8B 109.5 . . ?
H8A C8 H8B 109.5 . . ?
K001 C22 H22A 78.9 3_566 . ?
K001 C22 H22B 76.5 3_566 . ?
K001 C22 H22C 57.0 3_566 . ?
Si02 C22 K001 166.3(3) . 3_566 ?
Si02 C22 H22A 109.5 . . ?
Si02 C22 H22B 109.5 . . ?
Si02 C22 H22C 109.5 . . ?
H22A C22 H22B 109.5 . . ?
H22A C22 H22C 109.5 . . ?
H22B C22 H22C 109.5 . . ?
C13 C14 H14A 109.5 . . ?
C13 C14 H14B 109.5 . . ?
C13 C14 H14C 109.5 . . ?
H14A C14 H14B 109.5 . . ?
H14A C14 H14C 109.5 . . ?
H14B C14 H14C 109.5 . . ?
Si03 C25 H25A 109.5 . . ?
Si03 C25 H25B 109.5 . . ?
Si03 C25 H25C 109.5 . . ?
H25A C25 H25B 109.5 . . ?
H25A C25 H25C 109.5 . . ?
H25B C25 H25C 109.5 . . ?
Si03 C26 H26A 109.5 . . ?
Si03 C26 H26B 109.5 . . ?
Si03 C26 H26C 109.5 . . ?
H26A C26 H26B 109.5 . . ?
H26A C26 H26C 109.5 . . ?
H26B C26 H26C 109.5 . . ?
C18 C19 H19A 109.5 . . ?
C18 C19 H19B 109.5 . . ?
C18 C19 H19C 109.5 . . ?
H19A C19 H19B 109.5 . . ?
H19A C19 H19C 109.5 . . ?
H19B C19 H19C 109.5 . . ?
Si02 C24 H24A 109.5 . . ?
Si02 C24 H24B 109.5 . . ?
Si02 C24 H24C 109.5 . . ?
H24A C24 H24B 109.5 . . ?
H24A C24 H24C 109.5 . . ?
H24B C24 H24C 109.5 . . ?
N008 C20 H20A 108.9 . . ?
N008 C20 H20B 108.9 . . ?
N008 C20 C21 113.4(8) . . ?
H20A C20 H20B 107.7 . . ?
C21 C20 H20A 108.9 . . ?
C21 C20 H20B 108.9 . . ?
Si03 C27 H27A 109.5 . . ?
Si03 C27 H27B 109.5 . . ?
Si03 C27 H27C 109.5 . . ?
H27A C27 H27B 109.5 . . ?
H27A C27 H27C 109.5 . . ?
H27B C27 H27C 109.5 . . ?
C20 C21 H21A 109.5 . . ?
C20 C21 H21B 109.5 . . ?
C20 C21 H21C 109.5 . . ?
H21A C21 H21B 109.5 . . ?
H21A C21 H21C 109.5 . . ?
H21B C21 H21C 109.5 . . ?
H28A C28 H28B 109.5 . . ?
H28A C28 H28C 109.5 . . ?
H28B C28 H28C 109.5 . . ?
C29 C28 H28A 109.5 . . ?
C29 C28 H28B 109.5 . . ?
C29 C28 H28C 109.5 . . ?
C30 C30 H30A 103.0 2_775 . ?
C30 C30 H30B 103.0 2_775 . ?
C30 C30 C29 136(3) 2_775 . ?
H30A C30 H30B 105.1 . . ?
C29 C30 H30A 103.0 . . ?
C29 C30 H30B 103.0 . . ?
C28 C29 H29A 105.8 . . ?
C28 C29 H29B 105.8 . . ?
C30 C29 C28 126.2(19) . . ?
C30 C29 H29A 105.8 . . ?
C30 C29 H29B 105.8 . . ?
H29A C29 H29B 106.2 . . ?

loop_
_geom_bond_atom_site_label_1
_geom_bond_atom_site_label_2
_geom_bond_distance
_geom_bond_site_symmetry_2
_geom_bond_publ_flag
K001 N005 2.934(5) . ?
K001 N008 2.794(6) . ?
K001 C15 2.970(6) . ?
K001 C5 3.061(6) . ?
K001 H 2.99(6) . ?
Si02 N007 1.720(5) . ?
Si02 C23 1.866(7) . ?
Si02 C22 1.868(7) . ?
Si02 C24 1.880(7) . ?
Si03 N007 1.738(5) . ?
Si03 C25 1.854(8) . ?
Si03 C26 1.832(7) . ?
Si03 C27 1.881(7) . ?
Al N005 1.866(5) . ?
Al N006 1.906(5) . ?
Al N007 1.842(5) . ?
Al H 1.46(6) . ?
N005 C16 1.445(8) . ?
N005 C15 1.418(8) . ?
N006 C1 1.379(8) . ?
N006 C5 1.437(7) . ?
N008 C17 1.457(9) . ?
N008 C18 1.466(10) . ?
N008 C20 1.480(9) . ?
C7 C6 1.394(8) . ?
C7 C9 1.395(9) . ?
C7 C8 1.516(9) . ?
C6 C1 1.507(8) . ?
C6 C13 1.394(8) . ?
C12 H12 0.9500 . ?
C12 C10 1.373(9) . ?
C12 C13 1.396(8) . ?
C2 H2 0.9500 . ?
C2 C3 1.455(9) . ?
C2 C1 1.360(8) . ?
C9 H9 0.9500 . ?
C9 C10 1.378(9) . ?
C10 C11 1.533(9) . ?
C3 H3 0.9500 . ?
C3 C4 1.339(10) . ?
C16 H16A 0.9900 . ?
C16 H16B 0.9900 . ?
C16 C17 1.523(9) . ?
C13 C14 1.511(9) . ?
C15 H15 0.9500 . ?
C15 C5 1.345(9) . ?
C17 H17A 0.9900 . ?
C17 H17B 0.9900 . ?
C23 H23A 0.9800 . ?
C23 H23B 0.9800 . ?
C23 H23C 0.9800 . ?
C5 C4 1.448(9) . ?
C4 H4 0.9500 . ?
C18 H18A 0.9900 . ?
C18 H18B 0.9900 . ?
C18 C19 1.524(11) . ?
C11 H11A 0.9800 . ?
C11 H11B 0.9800 . ?
C11 H11C 0.9800 . ?
C8 H8C 0.9800 . ?
C8 H8A 0.9800 . ?
C8 H8B 0.9800 . ?
C22 H22A 0.9800 . ?
C22 H22B 0.9800 . ?
C22 H22C 0.9800 . ?
C14 H14A 0.9800 . ?
C14 H14B 0.9800 . ?
C14 H14C 0.9800 . ?
C25 H25A 0.9800 . ?
C25 H25B 0.9800 . ?
C25 H25C 0.9800 . ?
C26 H26A 0.9800 . ?
C26 H26B 0.9800 . ?
C26 H26C 0.9800 . ?
C19 H19A 0.9800 . ?
C19 H19B 0.9800 . ?
C19 H19C 0.9800 . ?
C24 H24A 0.9800 . ?
C24 H24B 0.9800 . ?
C24 H24C 0.9800 . ?
C20 H20A 0.9900 . ?
C20 H20B 0.9900 . ?
C20 C21 1.498(13) . ?
C27 H27A 0.9800 . ?
C27 H27B 0.9800 . ?
C27 H27C 0.9800 . ?
C21 H21A 0.9800 . ?
C21 H21B 0.9800 . ?
C21 H21C 0.9800 . ?
C28 H28A 0.9800 . ?
C28 H28B 0.9800 . ?
C28 H28C 0.9800 . ?
C28 C29 1.422(17) . ?
C30 C30 1.33(3) 2_775 ?
C30 H30A 0.9900 . ?
C30 H30B 0.9900 . ?
C30 C29 1.339(17) . ?
C29 H29A 0.9900 . ?
C29 H29B 0.9900 . ?

loop_
_geom_torsion_atom_site_label_1
_geom_torsion_atom_site_label_2
_geom_torsion_atom_site_label_3
_geom_torsion_atom_site_label_4
_geom_torsion
_geom_torsion_site_symmetry_1
_geom_torsion_site_symmetry_2
_geom_torsion_site_symmetry_3
_geom_torsion_site_symmetry_4
_geom_torsion_publ_flag
K001 Al N005 C16 114.1(5) . . . . ?
K001 Al N005 C15 -73.8(3) . . . . ?
K001 Al N007 Si02 -124.0(7) . . . . ?
K001 Al N007 Si03 38.7(10) . . . . ?
K001 N005 C16 C17 -21.5(7) . . . . ?
K001 N005 C15 K001 -159.8(4) . . . 3_566 ?
K001 N005 C15 C5 -71.6(5) . . . . ?
K001 N006 C1 C6 -91.1(5) . . . . ?
K001 N006 C1 C2 86.3(6) . . . . ?
K001 N006 C5 K001 165.1(4) . . . 3_566 ?
K001 N006 C5 C15 66.2(4) . . . . ?
K001 N006 C5 C4 -114.0(5) . . . . ?
K001 N008 C17 C16 -53.4(7) . . . . ?
K001 N008 C18 C19 -179.2(6) . . . . ?
K001 N008 C20 C21 48.1(9) . . . . ?
K001 C15 C5 K001 -167.63(15) 3_566 . . . ?
K001 C15 C5 K001 167.63(15) . . . 3_566 ?
K001 C15 C5 N006 122.2(4) 3_566 . . . ?
K001 C15 C5 N006 -70.2(4) . . . . ?
K001 C15 C5 C4 -57.5(5) 3_566 . . . ?
K001 C15 C5 C4 110.1(5) . . . . ?
K001 C5 C4 K001 152.4(3) . . . 3_566 ?
K001 C5 C4 C3 -89.7(6) . . . . ?
K001 C5 C4 C3 117.9(6) 3_566 . . . ?
Al N005 C16 C17 -122.1(6) . . . . ?
Al N005 C15 K001 -81.9(5) . . . 3_566 ?
Al N005 C15 K001 78.0(2) . . . . ?
Al N005 C15 C5 6.3(6) . . . . ?
Al N006 C1 C6 4.8(7) . . . . ?
Al N006 C1 C2 -177.8(5) . . . . ?
Al N006 C5 K001 96.1(4) . . . 3_566 ?
Al N006 C5 K001 -69.1(2) . . . . ?
Al N006 C5 C15 -2.8(6) . . . . ?
Al N006 C5 C4 176.9(4) . . . . ?
N005 Al N007 Si02 -45.4(4) . . . . ?
N005 Al N007 Si03 117.3(3) . . . . ?
N005 C16 C17 N008 52.5(8) . . . . ?
N005 C15 C5 K001 -124.4(4) . . . 3_566 ?
N005 C15 C5 K001 68.0(4) . . . . ?
N005 C15 C5 N006 -2.2(7) . . . . ?
N005 C15 C5 C4 178.0(5) . . . . ?
N006 Al N005 K001 67.60(17) . . . . ?
N006 Al N005 C16 -178.3(5) . . . . ?
N006 Al N005 C15 -6.2(4) . . . . ?
N006 Al N007 Si02 58.3(4) . . . . ?
N006 Al N007 Si03 -139.0(3) . . . . ?
N006 C5 C4 K001 -115.4(4) . . . 3_566 ?
N006 C5 C4 C3 2.6(8) . . . . ?
N007 Si02 C22 K001 66.9(13) . . . 3_566 ?
N007 Al N005 K001 -166.56(19) . . . . ?
N007 Al N005 C16 -52.4(6) . . . . ?
N007 Al N005 C15 119.6(4) . . . . ?
C7 C6 C1 N006 81.5(7) . . . . ?
C7 C6 C1 C2 -96.0(7) . . . . ?
C7 C6 C13 C12 -2.3(9) . . . . ?
C7 C6 C13 C14 179.0(6) . . . . ?
C7 C9 C10 C12 -1.2(10) . . . . ?
C7 C9 C10 C11 178.2(6) . . . . ?
C6 C7 C9 C10 -0.9(10) . . . . ?
C6 C7 C8 K001 -44.3(8) . . . . ?
C2 C3 C4 K001 100.2(6) . . . 3_566 ?
C2 C3 C4 C5 -1.3(9) . . . . ?
C9 C7 C6 C1 -179.0(6) . . . . ?
C9 C7 C6 C13 2.6(9) . . . . ?
C9 C7 C8 K001 135.2(5) . . . . ?
C10 C12 C13 C6 0.1(9) . . . . ?
C10 C12 C13 C14 178.9(6) . . . . ?
C3 C2 C1 N006 -0.5(9) . . . . ?
C3 C2 C1 C6 176.7(5) . . . . ?
C1 N006 C5 K001 111.3(4) . . . . ?
C1 N006 C5 K001 -83.6(5) . . . 3_566 ?
C1 N006 C5 C15 177.5(5) . . . . ?
C1 N006 C5 C4 -2.7(7) . . . . ?
C1 C6 C13 C12 179.4(6) . . . . ?
C1 C6 C13 C14 0.6(9) . . . . ?
C1 C2 C3 C4 0.3(9) . . . . ?
C16 N005 C15 K001 -109.1(5) . . . . ?
C16 N005 C15 K001 91.0(6) . . . 3_566 ?
C16 N005 C15 C5 179.2(5) . . . . ?
C13 C6 C1 N006 -100.1(7) . . . . ?
C13 C6 C1 C2 82.4(7) . . . . ?
C13 C12 C10 C9 1.6(10) . . . . ?
C13 C12 C10 C11 -177.8(6) . . . . ?
C15 N005 C16 C17 66.3(7) . . . . ?
C15 C5 C4 K001 64.4(6) . . . 3_566 ?
C15 C5 C4 C3 -177.7(6) . . . . ?
C17 N008 C18 K001 -116.8(6) . . . . ?
C17 N008 C18 C19 64.0(9) . . . . ?
C17 N008 C20 C21 170.8(8) . . . . ?
C23 Si02 N007 Si03 -64.4(4) . . . . ?
C23 Si02 N007 Al 97.2(4) . . . . ?
C23 Si02 C22 K001 -54.3(13) . . . 3_566 ?
C5 N006 C1 C6 -175.6(5) . . . . ?
C5 N006 C1 C2 1.8(8) . . . . ?
C18 N008 C17 C16 56.0(8) . . . . ?
C18 N008 C20 C21 -61.9(9) . . . . ?
C8 C7 C6 C1 0.6(9) . . . . ?
C8 C7 C6 C13 -177.8(6) . . . . ?
C8 C7 C9 C10 179.5(6) . . . . ?
C22 Si02 N007 Si03 177.8(3) . . . . ?
C22 Si02 N007 Al -20.5(4) . . . . ?
C25 Si03 N007 Si02 101.5(4) . . . . ?
C25 Si03 N007 Al -60.7(4) . . . . ?
C26 Si03 N007 Si02 -137.1(4) . . . . ?
C26 Si03 N007 Al 60.6(4) . . . . ?
C24 Si02 N007 Si03 59.7(5) . . . . ?
C24 Si02 N007 Al -138.7(3) . . . . ?
C24 Si02 C22 K001 -169.7(12) . . . 3_566 ?
C20 N008 C17 C16 -177.7(6) . . . . ?
C20 N008 C18 K001 119.1(6) . . . . ?
C20 N008 C18 C19 -60.1(9) . . . . ?
C27 Si03 N007 Si02 -16.9(5) . . . . ?
C27 Si03 N007 Al -179.2(4) . . . . ?
C30 C30 C29 C28 -177.7(13) 2_775 . . . ?

loop_
_smtbx_masks_void_nr
_smtbx_masks_void_average_x
_smtbx_masks_void_average_y
_smtbx_masks_void_average_z
_smtbx_masks_void_volume
_smtbx_masks_void_count_electrons
_smtbx_masks_void_content
1 0.000 0.000 0.500 17.5 0.0 ?
2 0.000 0.500 0.750 412.0 84.0 '1.6 hexane'
3 0.104 0.260 0.300 7.3 1.6 ?
4 0.240 0.604 0.200 7.3 1.6 ?
5 0.260 0.896 0.700 7.3 1.5 ?
6 0.500 0.000 0.250 412.0 84.0 '1.6 hexane'
7 0.396 0.240 0.800 7.3 1.6 ?
8 0.500 0.500 0.000 17.5 0.0 ?
9 0.604 0.760 0.800 7.3 1.6 ?
10 0.740 0.104 0.700 7.3 1.6 ?
11 0.760 0.396 0.200 7.3 1.5 ?
12 0.896 0.740 0.300 7.3 1.6 ?
